data_7063243
loop_
_publ_author_name
'Cebotari, Diana'
'Calancea, Sergiu'
'Garbuz, Olga'
'Balan, Greta'
'Marrot, J\'er\^ome'
'Shova, Sergiu'
'Gu\'erineau, Vincent'
'Touboul, David'
'Tsapkov, Victor'
'Gulea, Aurelian'
'Floquet, S\'ebastien'

_publ_section_title
;
 Synthesis, structure and biological properties of a series of
 dicopper(bis-thiosemicarbazone) complexes
;
_journal_issue 26
_journal_name_full 'New Journal of Chemistry'
_journal_page_first 12043
_journal_page_last 12053
_journal_paper_doi 10.1039/D4NJ00342J
_journal_volume 48
_journal_year 2024
_chemical_formula_moiety 'C18 H28 Cu2 N6 O2 S2, 2(N O3), 0.5[]'
_chemical_formula_sum 'C19 H31 Cu2 N8 O8.75 S2'
_chemical_formula_weight 702.72
_space_group_crystal_system triclinic
_space_group_IT_number 2
_space_group_name_Hall '-P 1'
_space_group_name_H-M_alt 'P -1'
_atom_sites_solution_hydrogens mixed
_atom_sites_solution_primary dual
_audit_creation_date 2024-05-27
_audit_creation_method
;
Olex2 1.5
(compiled 2024.02.16 svn.r378c4104 for OlexSys, GUI svn.r6928)
;
_audit_update_record
;
2024-06-03 deposited with the CCDC.	2024-06-05 downloaded from the CCDC.
;
_cell_angle_alpha 98.573(2)
_cell_angle_beta 90.073(2)
_cell_angle_gamma 98.505(2)
_cell_formula_units_Z 2
_cell_length_a 10.3405(6)
_cell_length_b 11.1184(6)
_cell_length_c 13.3824(8)
_cell_measurement_reflns_used 9983
_cell_measurement_temperature 180.00
_cell_measurement_theta_max 27.485
_cell_measurement_theta_min 2.239
_cell_volume 1504.22(15)
_computing_cell_refinement 'SAINT V8.40B (?, 2016)'
_computing_data_reduction 'SAINT V8.40B (?, 2016)'
_computing_molecular_graphics 'Olex2 1.5 (Dolomanov et al., 2009)'
_computing_publication_material 'Olex2 1.5 (Dolomanov et al., 2009)'
_computing_structure_refinement 'SHELXL 2019/3 (Sheldrick, 2015)'
_computing_structure_solution 'SHELXT 2018/2 (Sheldrick, 2018)'
_diffrn_ambient_temperature 180.00
_diffrn_measured_fraction_theta_full 0.985
_diffrn_measured_fraction_theta_max 0.980
_diffrn_measurement_device_type 'Bruker D8 VENTURE'
_diffrn_measurement_method '\f and \w scans'
_diffrn_radiation_type MoK\a
_diffrn_radiation_wavelength 0.71073
_diffrn_reflns_av_R_equivalents 0.0361
_diffrn_reflns_av_unetI/netI 0.0228
_diffrn_reflns_Laue_measured_fraction_full 0.985
_diffrn_reflns_Laue_measured_fraction_max 0.980
_diffrn_reflns_limit_h_max 13
_diffrn_reflns_limit_h_min -13
_diffrn_reflns_limit_k_max 14
_diffrn_reflns_limit_k_min -14
_diffrn_reflns_limit_l_max 17
_diffrn_reflns_limit_l_min -17
_diffrn_reflns_number 79295
_diffrn_reflns_point_group_measured_fraction_full 0.985
_diffrn_reflns_point_group_measured_fraction_max 0.980
_diffrn_reflns_theta_full 25.242
_diffrn_reflns_theta_max 27.605
_diffrn_reflns_theta_min 1.992
_diffrn_source_current 1.0
_diffrn_source_power 0.05
_diffrn_source_voltage 50.0
_diffrn_standards_number 0
_exptl_absorpt_coefficient_mu 1.609
_exptl_absorpt_correction_T_max 0.7456
_exptl_absorpt_correction_T_min 0.6739
_exptl_absorpt_correction_type multi-scan
_exptl_absorpt_process_details
;
SADABS-2016/2 (Bruker,2016/2) was used for absorption correction.
wR2(int) was 0.0689 before and 0.0487 after correction.
The Ratio of minimum to maximum transmission is 0.9038.
The \l/2 correction factor is Not present.
;
_exptl_crystal_colour green
_exptl_crystal_colour_primary green
_exptl_crystal_density_diffrn 1.551
_exptl_crystal_description plate
_exptl_crystal_F_000 722
_exptl_crystal_size_max 0.24
_exptl_crystal_size_mid 0.08
_exptl_crystal_size_min 0.04
_refine_diff_density_max 1.447
_refine_diff_density_min -0.739
_refine_diff_density_rms 0.092
_refine_ls_extinction_method none
_refine_ls_goodness_of_fit_ref 1.088
_refine_ls_hydrogen_treatment mixed
_refine_ls_matrix_type full
_refine_ls_number_parameters 385
_refine_ls_number_reflns 6849
_refine_ls_number_restraints 7
_refine_ls_restrained_S_all 1.124
_refine_ls_R_factor_all 0.0404
_refine_ls_R_factor_gt 0.0376
_refine_ls_shift/su_max 0.001
_refine_ls_shift/su_mean 0.000
_refine_ls_structure_factor_coef Fsqd
_refine_ls_weighting_details 'w=1/[\s^2^(Fo^2^)+(0.0585P)^2^+2.1616P] where P=(Fo^2^+2Fc^2^)/3'
_refine_ls_weighting_scheme calc
_refine_ls_wR_factor_gt 0.1100
_refine_ls_wR_factor_ref 0.1136
_reflns_Friedel_coverage 0.000
_reflns_number_gt 6403
_reflns_number_total 6849
_reflns_threshold_expression 'I > 2\s(I)'
_cod_data_source_file d4nj00342j2.cif
_cod_data_source_block dc247bis_a_ref
_cod_depositor_comments 'Adding full bibliography for 7063243--7063248.cif.'
_cod_database_code 7063243
_shelx_shelxl_version_number 2019/3
_shelx_space_group_comment
;
The symmetry employed for this shelxl refinement is uniquely defined
by the following loop, which should always be used as a source of
symmetry information in preference to the above space-group names.
They are only intended as comments.
;
_shelx_estimated_absorpt_t_max 0.938
_shelx_estimated_absorpt_t_min 0.699
_olex2_refinement_description
;
1. Fixed Uiso
 At 1.2 times of:
  All C(H) groups, All C(H,H) groups, All N(H) groups
 At 1.5 times of:
  All C(H,H,H) groups, All O(H) groups
2. Restrained distances
 N1D-O1D
 1.26 with sigma of 0.02
 N1D-O3D
 -1.26 with sigma of 0.02
 N1D-O2D1
 -1.26 with sigma of 0.02
 N1D-O2D2
 1.26 with sigma of 0.02
 C2E-C3E
 -1.54 with sigma of 0.02
 C2E-O1E
 -1.4 with sigma of 0.02
 O1E-C3E
 -2.5 with sigma of 0.02
 O2D1-O3C_$1
 -3.1 with sigma of 0.02
3. Others
 Fixed Sof: O2D1(0.5) O2D2(0.5) O1E(0.5) H1E(0.5) C2E(0.5) H2EA(0.5) H2EB(0.5)
 C3E(0.5) H3EA(0.5) H3EB(0.5) H3EC(0.5) O1W(0.25)
4.a Secondary CH2 refined with riding coordinates:
 C15A(H15A,H15B), C2E(H2EA,H2EB)
4.b Aromatic/amide H refined with riding coordinates:
 N1A(H1A), N3A(H3A), C5A(H5A), C7A(H7A), N1B(H1B), C5B(H5B), C7B(H7B)
4.c Idealised Me refined as rotating group:
 C11A(H11A,H11B,H11C), C11B(H11D,H11E,H11F), C11C(H11G,H11H,H11I), C13A(H13A,
 H13B,H13C), C16A(H16A,H16B,H16C), C13B(H13D,H13E,H13F), C3E(H3EA,H3EB,H3EC)
4.d Idealised tetrahedral OH refined as rotating group:
 O1E(H1E)
;
_platon_squeeze_void_probe_radius 1.20
_olex2_submission_special_instructions 'No special instructions were received'

loop_
_space_group_symop_operation_xyz
'x, y, z'
'-x, -y, -z'

loop_
_atom_site_label
_atom_site_type_symbol
_atom_site_fract_x
_atom_site_fract_y
_atom_site_fract_z
_atom_site_U_iso_or_equiv
_atom_site_adp_type
_atom_site_occupancy
_atom_site_site_symmetry_order
_atom_site_calc_flag
_atom_site_refinement_flags_posn
_atom_site_refinement_flags_adp
_atom_site_refinement_flags_occupancy
_atom_site_disorder_assembly
_atom_site_disorder_group
Cu1 Cu 0.70849(3) 0.12738(2) 0.59645(2) 0.02178(9) Uani 1 1 d . . . . .
Cu2 Cu 0.77925(3) 0.39236(2) 0.57322(2) 0.02151(9) Uani 1 1 d . . . . .
S1A S 0.63769(6) 0.01368(5) 0.71522(4) 0.02433(13) Uani 1 1 d . . . . .
S1B S 0.84191(6) 0.57524(5) 0.66875(4) 0.02562(13) Uani 1 1 d . . . . .
N1A N 0.5718(2) -0.22905(18) 0.66742(15) 0.0250(4) Uani 1 1 d . . . . .
H1A H 0.552179 -0.295678 0.622447 0.030 Uiso 1 1 calc R U . . .
C2A C 0.6092(2) -0.1235(2) 0.63454(18) 0.0218(4) Uani 1 1 d . . . . .
N3A N 0.6251(2) -0.12750(18) 0.53440(15) 0.0254(4) Uani 1 1 d . . . . .
H3A H 0.608121 -0.197728 0.493276 0.030 Uiso 1 1 calc R U . . .
N4A N 0.66840(19) -0.01950(18) 0.49710(15) 0.0214(4) Uani 1 1 d . . . . .
C5A C 0.6817(2) -0.0287(2) 0.40060(18) 0.0239(4) Uani 1 1 d . . . . .
H5A H 0.663811 -0.108804 0.362508 0.029 Uiso 1 1 calc R U . . .
C6A C 0.7216(2) 0.0725(2) 0.34532(17) 0.0218(4) Uani 1 1 d . . . . .
C7A C 0.7282(2) 0.0415(2) 0.23930(18) 0.0254(5) Uani 1 1 d . . . . .
H7A H 0.709169 -0.042725 0.210335 0.030 Uiso 1 1 calc R U . . .
C8A C 0.7608(2) 0.1277(2) 0.17611(17) 0.0261(5) Uani 1 1 d . . . . .
C9A C 0.7512(2) 0.1969(2) 0.39061(16) 0.0195(4) Uani 1 1 d . . . . .
C10A C 0.7689(3) 0.0947(3) 0.06109(19) 0.0336(6) Uani 1 1 d . . . . .
C11A C 0.7532(4) -0.0453(3) 0.0282(2) 0.0457(7) Uani 1 1 d . . . . .
H11A H 0.819709 -0.079214 0.062998 0.069 Uiso 1 1 calc R U . . .
H11B H 0.763820 -0.063179 -0.045034 0.069 Uiso 1 1 calc R U . . .
H11C H 0.665940 -0.082869 0.045626 0.069 Uiso 1 1 calc R U . . .
C11B C 0.9024(4) 0.1524(4) 0.0268(3) 0.0600(10) Uani 1 1 d . . . . .
H11D H 0.913994 0.241734 0.047681 0.090 Uiso 1 1 calc R U . . .
H11E H 0.906514 0.134194 -0.046976 0.090 Uiso 1 1 calc R U . . .
H11F H 0.971937 0.118233 0.057763 0.090 Uiso 1 1 calc R U . . .
C11C C 0.6596(4) 0.1453(4) 0.0106(2) 0.0522(9) Uani 1 1 d . . . . .
H11G H 0.574742 0.110640 0.034675 0.078 Uiso 1 1 calc R U . . .
H11H H 0.662358 0.122478 -0.062867 0.078 Uiso 1 1 calc R U . . .
H11I H 0.671970 0.235116 0.027827 0.078 Uiso 1 1 calc R U . . .
O12A O 0.75041(17) 0.22832(15) 0.48997(12) 0.0226(3) Uani 1 1 d . . . . .
C13A C 0.5610(3) -0.2414(2) 0.77417(19) 0.0309(5) Uani 1 1 d . . . . .
H13A H 0.646813 -0.249196 0.801493 0.046 Uiso 1 1 calc R U . . .
H13B H 0.498640 -0.314804 0.781594 0.046 Uiso 1 1 calc R U . . .
H13C H 0.530247 -0.168466 0.811157 0.046 Uiso 1 1 calc R U . . .
O14A O 0.7431(2) 0.28701(16) 0.67210(13) 0.0292(4) Uani 1 1 d . . . . .
C15A C 0.7457(3) 0.3201(2) 0.77936(18) 0.0328(6) Uani 1 1 d . . . . .
H15A H 0.810550 0.394908 0.798937 0.039 Uiso 1 1 calc R U . . .
H15B H 0.773547 0.252908 0.811137 0.039 Uiso 1 1 calc R U . . .
C16A C 0.6142(4) 0.3439(4) 0.8179(2) 0.0563(10) Uani 1 1 d . . . . .
H16A H 0.591244 0.416915 0.793312 0.084 Uiso 1 1 calc R U . . .
H16B H 0.617149 0.357591 0.891973 0.084 Uiso 1 1 calc R U . . .
H16C H 0.548285 0.272649 0.793569 0.084 Uiso 1 1 calc R U . . .
N1B N 0.9199(2) 0.77227(19) 0.58011(17) 0.0278(4) Uani 1 1 d . . . . .
H1B H 0.940988 0.806327 0.525935 0.033 Uiso 1 1 calc R U . . .
C2B C 0.8808(2) 0.6520(2) 0.56849(19) 0.0234(4) Uani 1 1 d . . . . .
N3B N 0.8769(2) 0.59216(19) 0.47286(16) 0.0263(4) Uani 1 1 d . . . . .
H3B H 0.904(4) 0.637(4) 0.419(3) 0.046(10) Uiso 1 1 d . . . . .
N4B N 0.83046(19) 0.46780(18) 0.45492(15) 0.0221(4) Uani 1 1 d . . . . .
C5B C 0.8212(2) 0.4173(2) 0.36145(18) 0.0234(4) Uani 1 1 d . . . . .
H5B H 0.840895 0.469637 0.311756 0.028 Uiso 1 1 calc R U . . .
C6B C 0.7832(2) 0.2869(2) 0.32617(17) 0.0220(4) Uani 1 1 d . . . . .
C7B C 0.7868(2) 0.2504(2) 0.22140(18) 0.0258(5) Uani 1 1 d . . . . .
H7B H 0.807918 0.311944 0.179422 0.031 Uiso 1 1 calc R U . . .
C13B C 0.9299(3) 0.8512(2) 0.6779(2) 0.0309(5) Uani 1 1 d . . . . .
H13D H 0.846834 0.838038 0.712734 0.046 Uiso 1 1 calc R U . . .
H13E H 0.949460 0.937455 0.667864 0.046 Uiso 1 1 calc R U . . .
H13F H 1.000063 0.831079 0.718855 0.046 Uiso 1 1 calc R U . . .
N1C N 0.4654(2) 0.41086(18) 0.59784(15) 0.0250(4) Uani 1 1 d . . . . .
O1C O 0.54704(18) 0.38574(18) 0.53149(14) 0.0323(4) Uani 1 1 d . . . . .
O2C O 0.4812(2) 0.50808(17) 0.65668(15) 0.0374(4) Uani 1 1 d . . . . .
O3C O 0.3644(2) 0.33302(19) 0.60278(17) 0.0405(5) Uani 1 1 d . . . . .
N1D N 1.0224(3) 0.1848(3) 0.6834(2) 0.0441(6) Uani 1 1 d D . . . .
O1D O 0.9745(4) 0.1304(2) 0.59876(19) 0.0660(8) Uani 1 1 d D . . . .
O2D1 O 1.1141(5) 0.2547(5) 0.6774(4) 0.0570(12) Uiso 0.5 1 d D . P . .
O2D2 O 1.0612(4) 0.3103(4) 0.6955(3) 0.0355(8) Uiso 0.5 1 d D . P . .
O3D O 0.9967(4) 0.1437(2) 0.76137(19) 0.0676(8) Uani 1 1 d D . . . .
O1E O 0.1024(9) 0.4722(8) 0.8762(7) 0.107(3) Uani 0.5 1 d D . P A 1
H1E H 0.157244 0.498150 0.835184 0.160 Uiso 0.5 1 calc R U P A 1
C2E C 0.1665(8) 0.4209(9) 0.9496(6) 0.067(2) Uani 0.5 1 d D . P A 1
H2EA H 0.121199 0.338328 0.958294 0.080 Uiso 0.5 1 calc R U P A 1
H2EB H 0.175506 0.475112 1.015768 0.080 Uiso 0.5 1 calc R U P A 1
C3E C 0.2935(8) 0.4148(9) 0.9011(7) 0.065(2) Uani 0.5 1 d D . P A 1
H3EA H 0.279213 0.375170 0.830714 0.097 Uiso 0.5 1 calc R U P A 1
H3EB H 0.344880 0.366978 0.937367 0.097 Uiso 0.5 1 calc R U P A 1
H3EC H 0.340950 0.498246 0.902991 0.097 Uiso 0.5 1 calc R U P A 1
O1W O 0.3056(15) 0.4952(15) 0.8410(13) 0.087(4) Uiso 0.25 1 d . . P B 2

loop_
_atom_site_aniso_label
_atom_site_aniso_U_11
_atom_site_aniso_U_22
_atom_site_aniso_U_33
_atom_site_aniso_U_23
_atom_site_aniso_U_13
_atom_site_aniso_U_12
Cu1 0.03004(16) 0.01713(15) 0.01702(15) -0.00007(10) 0.00095(11) 0.00247(11)
Cu2 0.02820(16) 0.01750(15) 0.01781(15) 0.00057(10) 0.00001(11) 0.00222(11)
S1A 0.0316(3) 0.0197(3) 0.0193(3) -0.0006(2) 0.0025(2) -0.0004(2)
S1B 0.0319(3) 0.0201(3) 0.0225(3) -0.0005(2) 0.0011(2) -0.0002(2)
N1A 0.0302(10) 0.0199(9) 0.0226(10) -0.0005(7) 0.0015(8) 0.0000(7)
C2A 0.0193(10) 0.0212(10) 0.0235(11) -0.0001(8) -0.0004(8) 0.0015(8)
N3A 0.0338(10) 0.0181(9) 0.0213(9) -0.0015(7) 0.0004(8) -0.0009(8)
N4A 0.0228(9) 0.0198(9) 0.0207(9) 0.0006(7) -0.0007(7) 0.0024(7)
C5A 0.0251(11) 0.0235(11) 0.0207(10) -0.0025(8) -0.0019(8) 0.0013(8)
C6A 0.0204(10) 0.0253(11) 0.0179(10) -0.0012(8) -0.0012(8) 0.0017(8)
C7A 0.0252(11) 0.0280(11) 0.0196(11) -0.0034(9) -0.0010(8) -0.0001(9)
C8A 0.0240(11) 0.0349(13) 0.0171(10) -0.0007(9) -0.0006(8) 0.0010(9)
C9A 0.0173(9) 0.0241(11) 0.0166(10) -0.0003(8) -0.0011(7) 0.0043(8)
C10A 0.0405(14) 0.0410(15) 0.0165(11) -0.0009(10) 0.0034(10) 0.0016(11)
C11A 0.064(2) 0.0466(17) 0.0223(13) -0.0075(12) 0.0032(13) 0.0062(15)
C11B 0.060(2) 0.071(2) 0.0365(17) -0.0074(16) 0.0243(16) -0.0136(18)
C11C 0.073(2) 0.066(2) 0.0193(13) 0.0019(13) -0.0074(13) 0.0189(18)
O12A 0.0315(8) 0.0197(8) 0.0163(7) 0.0003(6) -0.0008(6) 0.0046(6)
C13A 0.0404(14) 0.0264(12) 0.0244(12) 0.0042(9) 0.0046(10) -0.0005(10)
O14A 0.0518(11) 0.0189(8) 0.0157(8) 0.0003(6) 0.0016(7) 0.0032(7)
C15A 0.0559(17) 0.0263(12) 0.0155(11) 0.0006(9) -0.0020(10) 0.0062(11)
C16A 0.080(3) 0.072(2) 0.0266(14) 0.0060(15) 0.0103(15) 0.044(2)
N1B 0.0289(10) 0.0214(9) 0.0326(11) 0.0040(8) -0.0022(8) 0.0027(8)
C2B 0.0193(10) 0.0228(11) 0.0281(11) 0.0034(9) -0.0018(8) 0.0039(8)
N3B 0.0323(10) 0.0213(9) 0.0243(10) 0.0042(8) -0.0036(8) 0.0001(8)
N4B 0.0205(9) 0.0214(9) 0.0242(9) 0.0034(7) -0.0019(7) 0.0023(7)
C5B 0.0224(10) 0.0273(11) 0.0212(10) 0.0066(9) -0.0015(8) 0.0030(8)
C6B 0.0202(10) 0.0268(11) 0.0187(10) 0.0021(8) -0.0014(8) 0.0035(8)
C7B 0.0255(11) 0.0316(12) 0.0201(11) 0.0050(9) -0.0008(8) 0.0026(9)
C13B 0.0293(12) 0.0204(11) 0.0409(14) -0.0022(10) -0.0006(10) 0.0042(9)
N1C 0.0295(10) 0.0212(9) 0.0239(9) 0.0015(7) -0.0057(8) 0.0046(8)
O1C 0.0286(9) 0.0382(10) 0.0287(9) 0.0000(8) 0.0001(7) 0.0054(7)
O2C 0.0583(13) 0.0222(9) 0.0282(9) -0.0033(7) -0.0023(9) 0.0012(8)
O3C 0.0343(10) 0.0317(10) 0.0496(12) -0.0060(9) 0.0087(9) -0.0022(8)
N1D 0.0475(15) 0.0481(15) 0.0419(14) 0.0218(12) 0.0046(11) 0.0091(12)
O1D 0.123(3) 0.0396(13) 0.0366(13) 0.0100(10) 0.0143(14) 0.0129(15)
O3D 0.127(3) 0.0412(13) 0.0365(13) 0.0133(10) 0.0164(14) 0.0120(15)
O1E 0.131(7) 0.077(5) 0.110(7) -0.004(5) -0.036(6) 0.029(5)
C2E 0.065(5) 0.072(5) 0.050(4) -0.008(4) 0.019(4) -0.019(4)
C3E 0.058(4) 0.074(5) 0.060(5) 0.004(4) 0.013(4) 0.006(4)

loop_
_atom_type_symbol
_atom_type_description
_atom_type_scat_dispersion_real
_atom_type_scat_dispersion_imag
_atom_type_scat_source
C C 0.0033 0.0016 'International Tables Vol C Tables 4.2.6.8 and 6.1.1.4'
H H 0.0000 0.0000 'International Tables Vol C Tables 4.2.6.8 and 6.1.1.4'
Cu Cu 0.3201 1.2651 'International Tables Vol C Tables 4.2.6.8 and 6.1.1.4'
N N 0.0061 0.0033 'International Tables Vol C Tables 4.2.6.8 and 6.1.1.4'
O O 0.0106 0.0060 'International Tables Vol C Tables 4.2.6.8 and 6.1.1.4'
S S 0.1246 0.1234 'International Tables Vol C Tables 4.2.6.8 and 6.1.1.4'

loop_
_geom_angle_atom_site_label_1
_geom_angle_atom_site_label_2
_geom_angle_atom_site_label_3
_geom_angle
_geom_angle_site_symmetry_1
_geom_angle_site_symmetry_3
_geom_angle_publ_flag
S1A Cu1 Cu2 139.189(19) . . ?
N4A Cu1 Cu2 131.40(6) . . ?
N4A Cu1 S1A 88.20(6) . . ?
N4A Cu1 O12A 91.04(8) . . ?
O12A Cu1 Cu2 40.59(5) . . ?
O12A Cu1 S1A 173.74(5) . . ?
O14A Cu1 Cu2 37.90(5) . . ?
O14A Cu1 S1A 101.84(6) . . ?
O14A Cu1 N4A 168.89(8) . . ?
O14A Cu1 O12A 78.46(7) . . ?
S1B Cu2 Cu1 139.49(2) . . ?
O12A Cu2 Cu1 40.10(5) . . ?
O12A Cu2 S1B 171.87(5) . . ?
O14A Cu2 Cu1 37.79(5) . . ?
O14A Cu2 S1B 102.03(5) . . ?
O14A Cu2 O12A 77.87(7) . . ?
O14A Cu2 N4B 166.93(8) . . ?
N4B Cu2 Cu1 130.50(6) . . ?
N4B Cu2 S1B 88.61(6) . . ?
N4B Cu2 O12A 90.53(8) . . ?
C2A S1A Cu1 95.46(8) . . ?
C2B S1B Cu2 94.81(8) . . ?
C2A N1A H1A 118.2 . . ?
C2A N1A C13A 123.6(2) . . ?
C13A N1A H1A 118.2 . . ?
N1A C2A S1A 121.98(18) . . ?
N1A C2A N3A 117.1(2) . . ?
N3A C2A S1A 120.94(18) . . ?
C2A N3A H3A 120.5 . . ?
C2A N3A N4A 118.96(19) . . ?
N4A N3A H3A 120.5 . . ?
N3A N4A Cu1 116.22(15) . . ?
C5A N4A Cu1 127.44(17) . . ?
C5A N4A N3A 116.3(2) . . ?
N4A C5A H5A 117.2 . . ?
N4A C5A C6A 125.6(2) . . ?
C6A C5A H5A 117.2 . . ?
C7A C6A C5A 116.1(2) . . ?
C7A C6A C9A 119.7(2) . . ?
C9A C6A C5A 124.2(2) . . ?
C6A C7A H7A 118.5 . . ?
C8A C7A C6A 123.0(2) . . ?
C8A C7A H7A 118.5 . . ?
C7A C8A C10A 123.3(2) . . ?
C7A C8A C7B 116.8(2) . . ?
C7B C8A C10A 119.9(2) . . ?
C6A C9A C6B 117.8(2) . . ?
O12A C9A C6A 121.1(2) . . ?
O12A C9A C6B 121.1(2) . . ?
C8A C10A C11A 111.5(2) . . ?
C8A C10A C11B 109.3(2) . . ?
C11B C10A C11A 108.6(3) . . ?
C11C C10A C8A 108.9(2) . . ?
C11C C10A C11A 108.9(3) . . ?
C11C C10A C11B 109.7(3) . . ?
C10A C11A H11A 109.5 . . ?
C10A C11A H11B 109.5 . . ?
C10A C11A H11C 109.5 . . ?
H11A C11A H11B 109.5 . . ?
H11A C11A H11C 109.5 . . ?
H11B C11A H11C 109.5 . . ?
C10A C11B H11D 109.5 . . ?
C10A C11B H11E 109.5 . . ?
C10A C11B H11F 109.5 . . ?
H11D C11B H11E 109.5 . . ?
H11D C11B H11F 109.5 . . ?
H11E C11B H11F 109.5 . . ?
C10A C11C H11G 109.5 . . ?
C10A C11C H11H 109.5 . . ?
C10A C11C H11I 109.5 . . ?
H11G C11C H11H 109.5 . . ?
H11G C11C H11I 109.5 . . ?
H11H C11C H11I 109.5 . . ?
Cu1 O12A Cu2 99.31(7) . . ?
C9A O12A Cu1 130.45(15) . . ?
C9A O12A Cu2 130.12(15) . . ?
N1A C13A H13A 109.5 . . ?
N1A C13A H13B 109.5 . . ?
N1A C13A H13C 109.5 . . ?
H13A C13A H13B 109.5 . . ?
H13A C13A H13C 109.5 . . ?
H13B C13A H13C 109.5 . . ?
Cu1 O14A Cu2 104.30(8) . . ?
C15A O14A Cu1 127.77(15) . . ?
C15A O14A Cu2 127.90(15) . . ?
O14A C15A H15A 109.3 . . ?
O14A C15A H15B 109.3 . . ?
O14A C15A C16A 111.7(2) . . ?
H15A C15A H15B 107.9 . . ?
C16A C15A H15A 109.3 . . ?
C16A C15A H15B 109.3 . . ?
C15A C16A H16A 109.5 . . ?
C15A C16A H16B 109.5 . . ?
C15A C16A H16C 109.5 . . ?
H16A C16A H16B 109.5 . . ?
H16A C16A H16C 109.5 . . ?
H16B C16A H16C 109.5 . . ?
C2B N1B H1B 118.3 . . ?
C2B N1B C13B 123.4(2) . . ?
C13B N1B H1B 118.3 . . ?
N1B C2B S1B 122.33(19) . . ?
N1B C2B N3B 116.1(2) . . ?
N3B C2B S1B 121.55(18) . . ?
C2B N3B H3B 119(2) . . ?
C2B N3B N4B 119.0(2) . . ?
N4B N3B H3B 122(2) . . ?
N3B N4B Cu2 115.78(15) . . ?
C5B N4B Cu2 128.01(17) . . ?
C5B N4B N3B 116.1(2) . . ?
N4B C5B H5B 117.4 . . ?
N4B C5B C6B 125.2(2) . . ?
C6B C5B H5B 117.4 . . ?
C9A C6B C5B 124.3(2) . . ?
C7B C6B C9A 119.7(2) . . ?
C7B C6B C5B 115.9(2) . . ?
C8A C7B C6B 122.9(2) . . ?
C8A C7B H7B 118.5 . . ?
C6B C7B H7B 118.5 . . ?
N1B C13B H13D 109.5 . . ?
N1B C13B H13E 109.5 . . ?
N1B C13B H13F 109.5 . . ?
H13D C13B H13E 109.5 . . ?
H13D C13B H13F 109.5 . . ?
H13E C13B H13F 109.5 . . ?
O1C N1C O3C 118.1(2) . . ?
O2C N1C O1C 122.0(2) . . ?
O2C N1C O3C 119.9(2) . . ?
O1D N1D O2D2 118.7(3) . . ?
O2D1 N1D O1D 113.7(4) . . ?
O2D1 N1D O2D2 40.1(3) . . ?
O2D1 N1D O3D 121.3(4) . . ?
O3D N1D O1D 122.0(3) . . ?
O3D N1D O2D2 114.7(3) . . ?
O2D2 O2D1 N1D 84.2(5) . . ?
O2D1 O2D2 N1D 55.7(4) . . ?
C2E O1E H1E 109.5 . . ?
O1E C2E H2EA 111.9 . . ?
O1E C2E H2EB 111.9 . . ?
O1E C2E C3E 99.5(7) . . ?
H2EA C2E H2EB 109.6 . . ?
C3E C2E H2EA 111.9 . . ?
C3E C2E H2EB 111.9 . . ?
C2E C3E H3EA 109.5 . . ?
C2E C3E H3EB 109.5 . . ?
C2E C3E H3EC 109.5 . . ?
H3EA C3E H3EB 109.5 . . ?
H3EA C3E H3EC 109.5 . . ?
H3EB C3E H3EC 109.5 . . ?

loop_
_geom_bond_atom_site_label_1
_geom_bond_atom_site_label_2
_geom_bond_distance
_geom_bond_site_symmetry_2
_geom_bond_publ_flag
Cu1 Cu2 2.9913(4) . ?
Cu1 S1A 2.2336(6) . ?
Cu1 N4A 1.9384(19) . ?
Cu1 O12A 1.9525(17) . ?
Cu1 O14A 1.8917(17) . ?
Cu2 S1B 2.2410(6) . ?
Cu2 O12A 1.9721(17) . ?
Cu2 O14A 1.8965(18) . ?
Cu2 N4B 1.938(2) . ?
S1A C2A 1.719(2) . ?
S1B C2B 1.712(3) . ?
N1A H1A 0.8800 . ?
N1A C2A 1.319(3) . ?
N1A C13A 1.458(3) . ?
C2A N3A 1.345(3) . ?
N3A H3A 0.8800 . ?
N3A N4A 1.383(3) . ?
N4A C5A 1.289(3) . ?
C5A H5A 0.9500 . ?
C5A C6A 1.448(3) . ?
C6A C7A 1.413(3) . ?
C6A C9A 1.414(3) . ?
C7A H7A 0.9500 . ?
C7A C8A 1.377(4) . ?
C8A C10A 1.534(3) . ?
C8A C7B 1.395(4) . ?
C9A O12A 1.324(3) . ?
C9A C6B 1.419(3) . ?
C10A C11A 1.538(4) . ?
C10A C11B 1.535(4) . ?
C10A C11C 1.533(4) . ?
C11A H11A 0.9800 . ?
C11A H11B 0.9800 . ?
C11A H11C 0.9800 . ?
C11B H11D 0.9800 . ?
C11B H11E 0.9800 . ?
C11B H11F 0.9800 . ?
C11C H11G 0.9800 . ?
C11C H11H 0.9800 . ?
C11C H11I 0.9800 . ?
C13A H13A 0.9800 . ?
C13A H13B 0.9800 . ?
C13A H13C 0.9800 . ?
O14A C15A 1.427(3) . ?
C15A H15A 0.9900 . ?
C15A H15B 0.9900 . ?
C15A C16A 1.501(5) . ?
C16A H16A 0.9800 . ?
C16A H16B 0.9800 . ?
C16A H16C 0.9800 . ?
N1B H1B 0.8800 . ?
N1B C2B 1.325(3) . ?
N1B C13B 1.457(3) . ?
C2B N3B 1.349(3) . ?
N3B H3B 0.96(4) . ?
N3B N4B 1.380(3) . ?
N4B C5B 1.290(3) . ?
C5B H5B 0.9500 . ?
C5B C6B 1.452(3) . ?
C6B C7B 1.403(3) . ?
C7B H7B 0.9500 . ?
C13B H13D 0.9800 . ?
C13B H13E 0.9800 . ?
C13B H13F 0.9800 . ?
N1C O1C 1.255(3) . ?
N1C O2C 1.228(3) . ?
N1C O3C 1.263(3) . ?
N1D O1D 1.264(4) . ?
N1D O2D1 1.145(6) . ?
N1D O2D2 1.378(5) . ?
N1D O3D 1.215(3) . ?
O2D1 O2D2 0.892(6) . ?
O1E H1E 0.8400 . ?
O1E C2E 1.417(13) . ?
C2E H2EA 0.9900 . ?
C2E H2EB 0.9900 . ?
C2E C3E 1.472(10) . ?
C3E H3EA 0.9800 . ?
C3E H3EB 0.9800 . ?
C3E H3EC 0.9800 . ?

loop_
_geom_torsion_atom_site_label_1
_geom_torsion_atom_site_label_2
_geom_torsion_atom_site_label_3
_geom_torsion_atom_site_label_4
_geom_torsion
_geom_torsion_site_symmetry_1
_geom_torsion_site_symmetry_2
_geom_torsion_site_symmetry_3
_geom_torsion_site_symmetry_4
_geom_torsion_publ_flag
Cu1 Cu2 O14A C15A 178.2(3) . . . . ?
Cu1 S1A C2A N1A 175.61(19) . . . . ?
Cu1 S1A C2A N3A -4.1(2) . . . . ?
Cu1 N4A C5A C6A -4.6(4) . . . . ?
Cu1 O14A C15A C16A -90.8(3) . . . . ?
Cu2 Cu1 O14A C15A -178.2(3) . . . . ?
Cu2 S1B C2B N1B 176.54(19) . . . . ?
Cu2 S1B C2B N3B -5.4(2) . . . . ?
Cu2 O14A C15A C16A 91.5(3) . . . . ?
Cu2 N4B C5B C6B -7.6(3) . . . . ?
S1A Cu1 O14A Cu2 -171.68(7) . . . . ?
S1A Cu1 O14A C15A 10.1(2) . . . . ?
S1A C2A N3A N4A 1.8(3) . . . . ?
S1B Cu2 O14A Cu1 -173.60(7) . . . . ?
S1B Cu2 O14A C15A 4.6(2) . . . . ?
S1B C2B N3B N4B 5.2(3) . . . . ?
N1A C2A N3A N4A -177.9(2) . . . . ?
C2A N3A N4A Cu1 2.3(3) . . . . ?
C2A N3A N4A C5A -180.0(2) . . . . ?
N3A N4A C5A C6A 178.0(2) . . . . ?
N4A Cu1 O14A Cu2 -17.4(5) . . . . ?
N4A Cu1 O14A C15A 164.4(4) . . . . ?
N4A C5A C6A C7A -179.2(2) . . . . ?
N4A C5A C6A C9A -0.3(4) . . . . ?
C5A C6A C7A C8A 178.1(2) . . . . ?
C5A C6A C9A O12A 3.5(3) . . . . ?
C5A C6A C9A C6B -177.1(2) . . . . ?
C6A C7A C8A C10A 179.6(2) . . . . ?
C6A C7A C8A C7B -0.6(4) . . . . ?
C6A C9A O12A Cu1 -1.7(3) . . . . ?
C6A C9A O12A Cu2 -176.89(15) . . . . ?
C6A C9A C6B C5B -177.2(2) . . . . ?
C6A C9A C6B C7B -1.2(3) . . . . ?
C7A C6A C9A O12A -177.6(2) . . . . ?
C7A C6A C9A C6B 1.8(3) . . . . ?
C7A C8A C10A C11A -7.1(4) . . . . ?
C7A C8A C10A C11B -127.2(3) . . . . ?
C7A C8A C10A C11C 113.0(3) . . . . ?
C7A C8A C7B C6B 1.2(4) . . . . ?
C9A C6A C7A C8A -0.9(4) . . . . ?
C9A C6B C7B C8A -0.3(4) . . . . ?
C10A C8A C7B C6B -179.0(2) . . . . ?
O12A Cu1 O14A Cu2 1.93(8) . . . . ?
O12A Cu1 O14A C15A -176.2(2) . . . . ?
O12A Cu2 O14A Cu1 -1.92(8) . . . . ?
O12A Cu2 O14A C15A 176.3(2) . . . . ?
O12A C9A C6B C5B 2.2(3) . . . . ?
O12A C9A C6B C7B 178.2(2) . . . . ?
C13A N1A C2A S1A -5.1(3) . . . . ?
C13A N1A C2A N3A 174.7(2) . . . . ?
N1B C2B N3B N4B -176.6(2) . . . . ?
C2B N3B N4B Cu2 -1.4(3) . . . . ?
C2B N3B N4B C5B 175.7(2) . . . . ?
N3B N4B C5B C6B 175.7(2) . . . . ?
N4B Cu2 O14A Cu1 -29.7(4) . . . . ?
N4B Cu2 O14A C15A 148.5(3) . . . . ?
N4B C5B C6B C9A -0.2(4) . . . . ?
N4B C5B C6B C7B -176.4(2) . . . . ?
C5B C6B C7B C8A 176.0(2) . . . . ?
C6B C9A O12A Cu1 178.91(15) . . . . ?
C6B C9A O12A Cu2 3.8(3) . . . . ?
C7B C8A C10A C11A 173.2(2) . . . . ?
C7B C8A C10A C11B 53.1(4) . . . . ?
C7B C8A C10A C11C -66.7(3) . . . . ?
C13B N1B C2B S1B -1.9(3) . . . . ?
C13B N1B C2B N3B 180.0(2) . . . . ?
O1D N1D O2D1 O2D2 107.1(5) . . . . ?
O1D N1D O2D2 O2D1 -93.5(6) . . . . ?
O3D N1D O2D1 O2D2 -92.0(6) . . . . ?
O3D N1D O2D2 O2D1 110.1(6) . . . . ?
